data_7128783
loop_
_publ_author_name
'Navarro, Miquel'
'Miranda-Pizarro, Juan'
'Moreno, Juan J.'
'Navarro-Gilabert, Carlos'
'Fern\'andez, Israel'
'Campos, Jes\'us'

_publ_section_title
;
 A dicoordinate gold(I)-ethylene complex.
;
_journal_issue 73
_journal_name_full 'Chemical communications (Cambridge, England)'
_journal_page_first 9280
_journal_page_last 9283
_journal_paper_doi 10.1039/d1cc02769g
_journal_volume 57
_journal_year 2021
_chemical_formula_sum 'C94 H90 Au B F24 N P'
_chemical_formula_weight 1928.41
_space_group_crystal_system triclinic
_space_group_IT_number 2
_space_group_name_Hall '-P 1'
_space_group_name_H-M_alt 'P -1'
_atom_sites_solution_hydrogens geom
_audit_creation_method SHELXL-2014/7
_audit_update_record
;
2021-04-19 deposited with the CCDC.	2021-08-11 downloaded from the CCDC.
;
_cell_angle_alpha 109.011(3)
_cell_angle_beta 90.297(3)
_cell_angle_gamma 106.613(3)
_cell_formula_units_Z 2
_cell_length_a 13.2698(12)
_cell_length_b 19.2125(18)
_cell_length_c 22.968(2)
_cell_measurement_reflns_used 9458
_cell_measurement_temperature 193(2)
_cell_measurement_theta_max 28.10
_cell_measurement_theta_min 2.22
_cell_volume 5273.8(8)
_computing_cell_refinement 'Bruker APEX3'
_computing_data_collection 'Bruker APEX3'
_computing_data_reduction 'Bruker APEX3'
_computing_structure_refinement 'SHELXL-2014/7 (Sheldrick, 2014)'
_computing_structure_solution 'SHELXT 2014/5 (Sheldrick, 2014)'
_diffrn_ambient_temperature 193(2)
_diffrn_measured_fraction_theta_full 0.999
_diffrn_measured_fraction_theta_max 0.995
_diffrn_measurement_device_type 'Bruker D8Quest'
_diffrn_measurement_method '\f and \w scans'
_diffrn_radiation_type MoK\a
_diffrn_radiation_wavelength 0.71073
_diffrn_reflns_av_R_equivalents 0.0646
_diffrn_reflns_av_unetI/netI 0.0479
_diffrn_reflns_Laue_measured_fraction_full 0.999
_diffrn_reflns_Laue_measured_fraction_max 0.995
_diffrn_reflns_limit_h_max 17
_diffrn_reflns_limit_h_min -17
_diffrn_reflns_limit_k_max 25
_diffrn_reflns_limit_k_min -25
_diffrn_reflns_limit_l_max 30
_diffrn_reflns_limit_l_min -30
_diffrn_reflns_number 136603
_diffrn_reflns_point_group_measured_fraction_full 0.999
_diffrn_reflns_point_group_measured_fraction_max 0.995
_diffrn_reflns_theta_full 25.242
_diffrn_reflns_theta_max 28.320
_diffrn_reflns_theta_min 1.887
_diffrn_source 'IuS 3.0 Microfocus Source'
_exptl_absorpt_coefficient_mu 1.491
_exptl_absorpt_correction_T_max 0.7457
_exptl_absorpt_correction_T_min 0.5092
_exptl_absorpt_correction_type multi-scan
_exptl_absorpt_process_details ' Apex3 v2016.9-0 (Bruker, 2016)'
_exptl_crystal_colour colorless
_exptl_crystal_density_diffrn 1.214
_exptl_crystal_description plate
_exptl_crystal_F_000 1952
_exptl_crystal_size_max 0.12
_exptl_crystal_size_mid 0.11
_exptl_crystal_size_min 0.05
_platon_squeeze_details
;
The unit cell contains 6 pentane molecules which have
 been treated as a diffuse contribution to the overall scattering
 without specific atom positions by SQUEEZE/PLATON.'
;
_refine_diff_density_max 1.769
_refine_diff_density_min -1.335
_refine_diff_density_rms 0.091
_refine_ls_extinction_method none
_refine_ls_goodness_of_fit_ref 1.062
_refine_ls_hydrogen_treatment constr
_refine_ls_matrix_type full
_refine_ls_number_parameters 1149
_refine_ls_number_reflns 26156
_refine_ls_number_restraints 18
_refine_ls_restrained_S_all 1.066
_refine_ls_R_factor_all 0.0783
_refine_ls_R_factor_gt 0.0512
_refine_ls_shift/su_max 0.002
_refine_ls_shift/su_mean 0.000
_refine_ls_structure_factor_coef Fsqd
_refine_ls_weighting_details 'w=1/[\s^2^(Fo^2^)+(0.1000P)^2^+0.2439P] where P=(Fo^2^+2Fc^2^)/3'
_refine_ls_weighting_scheme calc
_refine_ls_wR_factor_gt 0.1414
_refine_ls_wR_factor_ref 0.1596
_reflns_Friedel_coverage 0.000
_reflns_number_gt 19604
_reflns_number_total 26156
_reflns_threshold_expression 'I > 2\s(I)'
_cod_data_source_file d1cc02769g2.cif
_cod_data_source_block jcm01421a_a_sq
_cod_depositor_comments 'Adding full bibliography for 7128779--7128784.cif.'
_cod_database_code 7128783
_shelx_shelxl_version_number 2014/7
_shelx_space_group_comment
;
The symmetry employed for this shelxl refinement is uniquely defined
by the following loop, which should always be used as a source of
symmetry information in preference to the above space-group names.
They are only intended as comments.
;
_platon_squeeze_void_probe_radius 1.20

loop_
_space_group_symop_operation_xyz
'x, y, z'
'-x, -y, -z'

loop_
_atom_site_label
_atom_site_type_symbol
_atom_site_fract_x
_atom_site_fract_y
_atom_site_fract_z
_atom_site_U_iso_or_equiv
_atom_site_adp_type
_atom_site_occupancy
_atom_site_site_symmetry_order
_atom_site_calc_flag
_atom_site_refinement_flags_posn
_atom_site_refinement_flags_adp
_atom_site_refinement_flags_occupancy
_atom_site_disorder_assembly
_atom_site_disorder_group
Au1 Au 0.24380(2) 0.41465(2) 0.77603(2) 0.04136(6) Uani 1 1 d . . . . .
P1 P 0.18988(7) 0.51973(5) 0.81473(4) 0.03083(18) Uani 1 1 d . . . . .
N1 N 0.2908(3) 0.31621(19) 0.73990(16) 0.0419(7) Uani 1 1 d . . . . .
B1 B 0.5491(3) 0.0070(2) 0.7076(2) 0.0370(9) Uani 1 1 d . . . . .
C1 C 0.2892(3) 0.6058(2) 0.86632(16) 0.0320(7) Uani 1 1 d . . . . .
C2 C 0.2604(3) 0.6534(2) 0.91868(17) 0.0360(8) Uani 1 1 d . . . . .
H2 H 0.1906 0.6377 0.9295 0.043 Uiso 1 1 calc R U . . .
C3 C 0.3303(3) 0.7237(2) 0.95608(17) 0.0373(8) Uani 1 1 d . . . . .
C4 C 0.4313(3) 0.7442(2) 0.93894(19) 0.0436(9) Uani 1 1 d . . . . .
H4 H 0.4807 0.7920 0.9631 0.052 Uiso 1 1 calc R U . . .
C5 C 0.4620(3) 0.6968(2) 0.8875(2) 0.0437(9) Uani 1 1 d . . . . .
H5 H 0.5326 0.7123 0.8779 0.052 Uiso 1 1 calc R U . . .
C6 C 0.3923(3) 0.6270(2) 0.84943(17) 0.0341(7) Uani 1 1 d . . . . .
C7 C 0.4268(3) 0.5792(2) 0.79223(18) 0.0383(8) Uani 1 1 d . . . . .
C8 C 0.4064(4) 0.5865(3) 0.7358(2) 0.0507(10) Uani 1 1 d . . . . .
H8 H 0.3712 0.6222 0.7333 0.061 Uiso 1 1 calc R U . . .
C9 C 0.4375(5) 0.5414(3) 0.6828(2) 0.0619(13) Uani 1 1 d . . . . .
H9 H 0.4229 0.5467 0.6442 0.074 Uiso 1 1 calc R U . . .
C10 C 0.4894(4) 0.4887(3) 0.6845(2) 0.0576(12) Uani 1 1 d . . . . .
C11 C 0.5093(4) 0.4829(3) 0.7413(2) 0.0542(11) Uani 1 1 d . . . . .
H11 H 0.5448 0.4474 0.7440 0.065 Uiso 1 1 calc R U . . .
C12 C 0.4790(3) 0.5274(3) 0.7947(2) 0.0465(9) Uani 1 1 d . . . . .
H12 H 0.4943 0.5223 0.8333 0.056 Uiso 1 1 calc R U . . .
C13 C 0.2925(4) 0.7771(2) 1.01109(19) 0.0484(10) Uani 1 1 d . . . . .
C14 C 0.2259(9) 0.7288(4) 1.0460(4) 0.143(5) Uani 1 1 d . . . . .
H14A H 0.1968 0.7616 1.0793 0.214 Uiso 1 1 calc R U . . .
H14B H 0.2701 0.7061 1.0638 0.214 Uiso 1 1 calc R U . . .
H14C H 0.1679 0.6874 1.0174 0.214 Uiso 1 1 calc R U . . .
C15 C 0.2319(8) 0.8182(5) 0.9869(3) 0.123(4) Uani 1 1 d . . . . .
H15A H 0.1681 0.7806 0.9608 0.184 Uiso 1 1 calc R U . . .
H15B H 0.2761 0.8456 0.9623 0.184 Uiso 1 1 calc R U . . .
H15C H 0.2117 0.8554 1.0217 0.184 Uiso 1 1 calc R U . . .
C16 C 0.3836(5) 0.8351(4) 1.0575(3) 0.092(2) Uani 1 1 d . . . . .
H16A H 0.3560 0.8648 1.0936 0.137 Uiso 1 1 calc R U . . .
H16B H 0.4276 0.8702 1.0384 0.137 Uiso 1 1 calc R U . . .
H16C H 0.4264 0.8078 1.0708 0.137 Uiso 1 1 calc R U . . .
C17 C 0.5209(7) 0.4385(4) 0.6253(3) 0.089(2) Uani 1 1 d . U . . .
C18 C 0.5170(13) 0.4643(7) 0.5730(4) 0.196(6) Uani 1 1 d . U . . .
H18A H 0.5548 0.4385 0.5406 0.294 Uiso 1 1 calc R U . . .
H18B H 0.5504 0.5204 0.5864 0.294 Uiso 1 1 calc R U . . .
H18C H 0.4431 0.4517 0.5568 0.294 Uiso 1 1 calc R U . . .
C19 C 0.4762(11) 0.3572(5) 0.6161(4) 0.160(4) Uani 1 1 d . U . . .
H19A H 0.4129 0.3354 0.5860 0.239 Uiso 1 1 calc R U . . .
H19B H 0.4569 0.3508 0.6556 0.239 Uiso 1 1 calc R U . . .
H19C H 0.5283 0.3304 0.6003 0.239 Uiso 1 1 calc R U . . .
C20 C 0.6392(10) 0.4432(8) 0.6357(5) 0.176(5) Uani 1 1 d . U . . .
H20A H 0.6537 0.4400 0.6764 0.264 Uiso 1 1 calc R U . . .
H20B H 0.6846 0.4924 0.6336 0.264 Uiso 1 1 calc R U . . .
H20C H 0.6538 0.4003 0.6034 0.264 Uiso 1 1 calc R U . . .
C21 C 0.1500(3) 0.5534(2) 0.75547(17) 0.0367(8) Uani 1 1 d . . . . .
C22 C 0.1672(3) 0.6327(2) 0.76995(18) 0.0391(8) Uani 1 1 d . . . . .
H22 H 0.1933 0.6658 0.8113 0.047 Uiso 1 1 calc R U . . .
C23 C 0.1482(4) 0.6658(2) 0.7273(2) 0.0477(10) Uani 1 1 d . . . . .
C24 C 0.1166(5) 0.6156(3) 0.6666(2) 0.0667(15) Uani 1 1 d . . . . .
H24 H 0.1079 0.6358 0.6349 0.080 Uiso 1 1 calc R U . . .
C25 C 0.0975(5) 0.5366(3) 0.6515(2) 0.0658(15) Uani 1 1 d . . . . .
H25 H 0.0748 0.5040 0.6097 0.079 Uiso 1 1 calc R U . . .
C26 C 0.1102(3) 0.5037(2) 0.69481(18) 0.0431(9) Uani 1 1 d . . . . .
C27 C 0.0813(3) 0.4179(2) 0.67686(18) 0.0414(9) Uani 1 1 d . . . . .
C28 C 0.0028(3) 0.3786(2) 0.7044(2) 0.0473(10) Uani 1 1 d . . . . .
H28 H -0.0310 0.4069 0.7357 0.057 Uiso 1 1 calc R U . . .
C29 C -0.0272(3) 0.2992(2) 0.6871(2) 0.0469(10) Uani 1 1 d . . . . .
H29 H -0.0801 0.2742 0.7076 0.056 Uiso 1 1 calc R U . . .
C30 C 0.0176(3) 0.2543(2) 0.64047(19) 0.0426(9) Uani 1 1 d . . . . .
C31 C 0.0960(3) 0.2944(2) 0.6127(2) 0.0462(10) Uani 1 1 d . . . . .
H31 H 0.1296 0.2662 0.5812 0.055 Uiso 1 1 calc R U . . .
C32 C 0.1261(4) 0.3746(2) 0.6302(2) 0.0489(10) Uani 1 1 d . . . . .
H32 H 0.1783 0.3999 0.6096 0.059 Uiso 1 1 calc R U . . .
C33 C 0.1652(4) 0.7525(3) 0.7483(2) 0.0579(12) Uani 1 1 d . . . . .
C34 C 0.0872(5) 0.7711(3) 0.7950(3) 0.0820(18) Uani 1 1 d . . . . .
H34A H 0.0959 0.8266 0.8088 0.123 Uiso 1 1 calc R U . . .
H34B H 0.1008 0.7565 0.8307 0.123 Uiso 1 1 calc R U . . .
H34C H 0.0149 0.7421 0.7755 0.123 Uiso 1 1 calc R U . . .
C35 C 0.1488(7) 0.7789(4) 0.6941(3) 0.101(3) Uani 1 1 d . . . . .
H35A H 0.1520 0.8335 0.7098 0.152 Uiso 1 1 calc R U . . .
H35B H 0.0795 0.7478 0.6708 0.152 Uiso 1 1 calc R U . . .
H35C H 0.2044 0.7723 0.6667 0.152 Uiso 1 1 calc R U . . .
C36 C 0.2784(5) 0.7964(3) 0.7800(3) 0.0727(16) Uani 1 1 d . . . . .
H36A H 0.3288 0.7770 0.7533 0.109 Uiso 1 1 calc R U . . .
H36B H 0.2857 0.7884 0.8197 0.109 Uiso 1 1 calc R U . . .
H36C H 0.2928 0.8516 0.7873 0.109 Uiso 1 1 calc R U . . .
C37 C -0.0178(3) 0.1660(2) 0.6205(2) 0.0493(10) Uani 1 1 d . . . . .
C38 C 0.0018(11) 0.1412(6) 0.6748(6) 0.079(4) Uani 0.531(10) 1 d . . P A 1
H38A H -0.0308 0.0853 0.6635 0.119 Uiso 0.531(10) 1 calc R U P A 1
H38B H -0.0294 0.1680 0.7106 0.119 Uiso 0.531(10) 1 calc R U P A 1
H38C H 0.0781 0.1542 0.6855 0.119 Uiso 0.531(10) 1 calc R U P A 1
C39 C 0.0368(9) 0.1271(5) 0.5681(5) 0.067(3) Uani 0.531(10) 1 d . . P A 1
H39A H 0.0270 0.1431 0.5326 0.101 Uiso 0.531(10) 1 calc R U P A 1
H39B H 0.0063 0.0709 0.5561 0.101 Uiso 0.531(10) 1 calc R U P A 1
H39C H 0.1125 0.1420 0.5814 0.101 Uiso 0.531(10) 1 calc R U P A 1
C40 C -0.1380(8) 0.1374(6) 0.5989(7) 0.081(5) Uani 0.531(10) 1 d . . P A 1
H40A H -0.1508 0.1560 0.5654 0.122 Uiso 0.531(10) 1 calc R U P A 1
H40B H -0.1763 0.1574 0.6337 0.122 Uiso 0.531(10) 1 calc R U P A 1
H40C H -0.1629 0.0808 0.5838 0.122 Uiso 0.531(10) 1 calc R U P A 1
C38B C -0.0506(15) 0.1342(7) 0.5493(6) 0.092(6) Uani 0.469(10) 1 d . . P A 2
H38D H -0.0911 0.0793 0.5365 0.138 Uiso 0.469(10) 1 calc R U P A 2
H38E H 0.0129 0.1405 0.5276 0.138 Uiso 0.469(10) 1 calc R U P A 2
H38F H -0.0944 0.1629 0.5391 0.138 Uiso 0.469(10) 1 calc R U P A 2
C39B C -0.1064(10) 0.1331(6) 0.6532(7) 0.067(4) Uani 0.469(10) 1 d . . P A 2
H39D H -0.0832 0.1509 0.6976 0.101 Uiso 0.469(10) 1 calc R U P A 2
H39E H -0.1269 0.0765 0.6365 0.101 Uiso 0.469(10) 1 calc R U P A 2
H39F H -0.1671 0.1503 0.6470 0.101 Uiso 0.469(10) 1 calc R U P A 2
C40B C 0.0795(10) 0.1411(7) 0.6321(8) 0.082(5) Uani 0.469(10) 1 d . . P A 2
H40D H 0.0958 0.1538 0.6767 0.122 Uiso 0.469(10) 1 calc R U P A 2
H40E H 0.1404 0.1684 0.6157 0.122 Uiso 0.469(10) 1 calc R U P A 2
H40F H 0.0637 0.0852 0.6112 0.122 Uiso 0.469(10) 1 calc R U P A 2
C41 C 0.0768(3) 0.5040(2) 0.85914(16) 0.0324(7) Uani 1 1 d . . . . .
C42 C -0.0007(3) 0.5378(2) 0.85348(18) 0.0364(8) Uani 1 1 d . . . . .
H42 H 0.0095 0.5703 0.8291 0.044 Uiso 1 1 calc R U . . .
C43 C -0.0933(3) 0.5255(2) 0.88269(19) 0.0432(9) Uani 1 1 d . . . . .
C44 C -0.1063(3) 0.4768(3) 0.9158(2) 0.0538(11) Uani 1 1 d . . . . .
H44 H -0.1692 0.4659 0.9351 0.065 Uiso 1 1 calc R U . . .
C45 C -0.0289(4) 0.4423(3) 0.9219(2) 0.0515(11) Uani 1 1 d . . . . .
H45 H -0.0407 0.4089 0.9455 0.062 Uiso 1 1 calc R U . . .
C46 C 0.0637(3) 0.4553(2) 0.89471(18) 0.0370(8) Uani 1 1 d . . . . .
C47 C 0.1453(3) 0.4197(2) 0.90417(18) 0.0383(8) Uani 1 1 d . . . . .
C48 C 0.2471(3) 0.4635(2) 0.92976(19) 0.0423(9) Uani 1 1 d . . . . .
H48 H 0.2663 0.5182 0.9418 0.051 Uiso 1 1 calc R U . . .
C49 C 0.3220(3) 0.4292(2) 0.9382(2) 0.0453(9) Uani 1 1 d . . . . .
H49 H 0.3914 0.4611 0.9560 0.054 Uiso 1 1 calc R U . . .
C51 C 0.1959(4) 0.3061(3) 0.8957(2) 0.0551(11) Uani 1 1 d . . . . .
H51 H 0.1769 0.2514 0.8835 0.066 Uiso 1 1 calc R U . . .
C52 C 0.1202(3) 0.3395(3) 0.8874(2) 0.0489(10) Uani 1 1 d . . . . .
H52 H 0.0505 0.3077 0.8701 0.059 Uiso 1 1 calc R U . . .
C53 C -0.1724(4) 0.5680(3) 0.8764(3) 0.0586(12) Uani 1 1 d . . . . .
C54 C -0.1266(5) 0.6520(4) 0.9195(5) 0.118(3) Uani 1 1 d . . . . .
H54A H -0.1284 0.6541 0.9627 0.177 Uiso 1 1 calc R U . . .
H54B H -0.1687 0.6830 0.9115 0.177 Uiso 1 1 calc R U . . .
H54C H -0.0532 0.6726 0.9119 0.177 Uiso 1 1 calc R U . . .
C55 C -0.1916(5) 0.5637(5) 0.8092(3) 0.088(2) Uani 1 1 d . . . . .
H55A H -0.1260 0.5914 0.7968 0.132 Uiso 1 1 calc R U . . .
H55B H -0.2467 0.5873 0.8059 0.132 Uiso 1 1 calc R U . . .
H55C H -0.2143 0.5095 0.7820 0.132 Uiso 1 1 calc R U . . .
C56 C -0.2795(4) 0.5330(4) 0.8954(3) 0.0719(16) Uani 1 1 d . . . . .
H56A H -0.3067 0.4780 0.8705 0.108 Uiso 1 1 calc R U . . .
H56B H -0.3290 0.5597 0.8888 0.108 Uiso 1 1 calc R U . . .
H56C H -0.2716 0.5387 0.9394 0.108 Uiso 1 1 calc R U . . .
C57 C 0.3803(4) 0.3099(3) 0.9307(3) 0.0587(12) Uani 1 1 d . . . . .
C58 C 0.4865(4) 0.3685(4) 0.9631(4) 0.089(2) Uani 1 1 d . . . . .
H58A H 0.5370 0.3411 0.9664 0.134 Uiso 1 1 calc R U . . .
H58B H 0.4766 0.3997 1.0047 0.134 Uiso 1 1 calc R U . . .
H58C H 0.5138 0.4023 0.9391 0.134 Uiso 1 1 calc R U . . .
C59 C 0.3967(5) 0.2585(4) 0.8670(3) 0.0737(16) Uani 1 1 d . . . . .
H59A H 0.4494 0.2335 0.8719 0.111 Uiso 1 1 calc R U . . .
H59B H 0.4217 0.2903 0.8410 0.111 Uiso 1 1 calc R U . . .
H59C H 0.3296 0.2190 0.8472 0.111 Uiso 1 1 calc R U . . .
C60 C 0.3364(5) 0.2606(3) 0.9712(2) 0.0627(13) Uani 1 1 d . . . . .
H60A H 0.2651 0.2264 0.9534 0.094 Uiso 1 1 calc R U . . .
H60B H 0.3336 0.2945 1.0132 0.094 Uiso 1 1 calc R U . . .
H60C H 0.3826 0.2294 0.9728 0.094 Uiso 1 1 calc R U . . .
C61 C 0.3141(4) 0.2637(3) 0.7187(2) 0.0560(12) Uani 1 1 d . . . . .
C62 C 0.3449(5) 0.1933(3) 0.6914(3) 0.085(2) Uani 1 1 d . . . . .
H62A H 0.4074 0.2047 0.6695 0.127 Uiso 1 1 calc R U . . .
H62B H 0.2864 0.1533 0.6621 0.127 Uiso 1 1 calc R U . . .
H62C H 0.3614 0.1749 0.7242 0.127 Uiso 1 1 calc R U . . .
C50 C 0.2988(3) 0.3495(3) 0.9213(2) 0.0484(10) Uani 1 1 d . . . . .
C100 C 0.5880(3) 0.0842(2) 0.68831(18) 0.0373(8) Uani 1 1 d . . . . .
C101 C 0.5768(3) 0.0817(2) 0.62728(19) 0.0413(9) Uani 1 1 d . . . . .
H101 H 0.5511 0.0329 0.5953 0.050 Uiso 1 1 calc R U . . .
C102 C 0.6020(4) 0.1484(3) 0.6115(2) 0.0470(10) Uani 1 1 d . . . . .
C103 C 0.6392(4) 0.2204(3) 0.6567(2) 0.0480(10) Uani 1 1 d . . . . .
H103 H 0.6569 0.2660 0.6462 0.058 Uiso 1 1 calc R U . . .
C104 C 0.6500(4) 0.2245(2) 0.7176(2) 0.0465(10) Uani 1 1 d . . . . .
C105 C 0.6248(3) 0.1583(2) 0.73329(19) 0.0402(8) Uani 1 1 d . . . . .
H105 H 0.6327 0.1631 0.7757 0.048 Uiso 1 1 calc R U . . .
C106 C 0.5843(5) 0.1414(4) 0.5457(3) 0.0718(15) Uani 1 1 d . . . . .
C107 C 0.6878(5) 0.3016(3) 0.7668(3) 0.0652(14) Uani 1 1 d . . . . .
C108 C 0.4247(3) -0.0001(2) 0.7195(2) 0.0412(9) Uani 1 1 d . . . . .
C109 C 0.3487(3) -0.0245(2) 0.6692(2) 0.0488(10) Uani 1 1 d . . . . .
H109 H 0.3688 -0.0413 0.6286 0.059 Uiso 1 1 calc R U . . .
C110 C 0.2447(4) -0.0250(3) 0.6762(3) 0.0604(13) Uani 1 1 d . . . . .
C111 C 0.2114(4) -0.0025(3) 0.7335(3) 0.0674(16) Uani 1 1 d . . . . .
H111 H 0.1401 -0.0030 0.7380 0.081 Uiso 1 1 calc R U . . .
C112 C 0.2832(4) 0.0208(2) 0.7845(3) 0.0609(14) Uani 1 1 d . . . . .
C113 C 0.3894(4) 0.0236(2) 0.7776(2) 0.0507(11) Uani 1 1 d . . . . .
H113 H 0.4384 0.0421 0.8136 0.061 Uiso 1 1 calc R U . . .
C114 C 0.1697(5) -0.0504(4) 0.6187(4) 0.086(2) Uani 1 1 d . . . . .
C115 C 0.2482(6) 0.0408(4) 0.8481(4) 0.097(3) Uani 1 1 d . . . . .
C116 C 0.6218(3) 0.0113(2) 0.76745(18) 0.0376(8) Uani 1 1 d . . . . .
C117 C 0.5834(4) -0.0312(2) 0.8061(2) 0.0449(9) Uani 1 1 d . . . . .
H117 H 0.5107 -0.0605 0.7998 0.054 Uiso 1 1 calc R U . . .
C118 C 0.6478(4) -0.0321(3) 0.8531(2) 0.0522(11) Uani 1 1 d . . . . .
C119 C 0.7536(4) 0.0079(3) 0.8638(2) 0.0538(11) Uani 1 1 d . . . . .
H119 H 0.7970 0.0069 0.8963 0.065 Uiso 1 1 calc R U . . .
C120 C 0.7957(3) 0.0501(3) 0.8258(2) 0.0493(10) Uani 1 1 d . . . . .
C121 C 0.7300(3) 0.0519(2) 0.77860(19) 0.0434(9) Uani 1 1 d . . . . .
H121 H 0.7599 0.0814 0.7534 0.052 Uiso 1 1 calc R U . . .
C122 C 0.6008(6) -0.0766(4) 0.8934(3) 0.0793(18) Uani 1 1 d . . . . .
C123 C 0.9098(4) 0.0940(5) 0.8348(3) 0.0746(17) Uani 1 1 d . . . . .
C124 C 0.5584(3) -0.0710(2) 0.65355(17) 0.0364(8) Uani 1 1 d . . . . .
C125 C 0.4895(3) -0.1442(2) 0.64523(18) 0.0398(8) Uani 1 1 d . . . . .
H125 H 0.4301 -0.1486 0.6683 0.048 Uiso 1 1 calc R U . . .
C126 C 0.5043(4) -0.2114(2) 0.60441(19) 0.0452(9) Uani 1 1 d . . . . .
C127 C 0.5881(4) -0.2073(3) 0.5702(2) 0.0508(10) Uani 1 1 d . . . . .
H127 H 0.5982 -0.2530 0.5422 0.061 Uiso 1 1 calc R U . . .
C128 C 0.6579(4) -0.1360(3) 0.5769(2) 0.0507(10) Uani 1 1 d . . . . .
C129 C 0.6431(3) -0.0690(2) 0.6182(2) 0.0437(9) Uani 1 1 d . . . . .
H129 H 0.6926 -0.0205 0.6223 0.052 Uiso 1 1 calc R U . . .
C130 C 0.4266(5) -0.2877(3) 0.5972(3) 0.0677(15) Uani 1 1 d . . . . .
C131 C 0.7480(6) -0.1308(4) 0.5398(3) 0.0793(19) Uani 1 1 d . . . . .
F1 F 0.6143(7) 0.2036(3) 0.5344(2) 0.188(4) Uani 1 1 d . . . . .
F2 F 0.4888(5) 0.1112(6) 0.5225(3) 0.215(4) Uani 1 1 d . . . . .
F3 F 0.6217(7) 0.0940(4) 0.5090(2) 0.176(3) Uani 1 1 d . . . . .
F4 F 0.7496(4) 0.3547(2) 0.7518(2) 0.1248(19) Uani 1 1 d . . . . .
F5 F 0.6107(5) 0.3295(3) 0.7833(4) 0.215(5) Uani 1 1 d . . . . .
F6 F 0.7249(10) 0.3030(2) 0.8152(3) 0.287(7) Uani 1 1 d . . . . .
F7 F 0.1839(6) -0.0198(3) 0.8573(3) 0.189(4) Uani 1 1 d . . . . .
F8 F 0.1893(3) 0.0900(3) 0.8552(2) 0.129(2) Uani 1 1 d . . . . .
F9 F 0.3260(4) 0.0776(3) 0.8930(2) 0.1012(13) Uani 1 1 d . . . . .
F10 F 0.1607(5) -0.1199(3) 0.5828(3) 0.169(3) Uani 1 1 d . . . . .
F11 F 0.1974(5) -0.0088(4) 0.5843(3) 0.164(3) Uani 1 1 d . . . . .
F12 F 0.0745(4) -0.0526(5) 0.6288(3) 0.191(3) Uani 1 1 d . . . . .
F13 F 0.6550(6) -0.1093(7) 0.9107(5) 0.250(6) Uani 1 1 d . . . . .
F14 F 0.5155(5) -0.1250(6) 0.8748(4) 0.245(6) Uani 1 1 d . . . . .
F15 F 0.5767(14) -0.0400(5) 0.9409(5) 0.329(9) Uani 1 1 d . . . . .
F16 F 0.9271(3) 0.1643(3) 0.8319(3) 0.1311(19) Uani 1 1 d . . . . .
F17 F 0.9607(3) 0.0653(4) 0.7886(3) 0.145(2) Uani 1 1 d . . . . .
F18 F 0.9591(3) 0.1026(4) 0.8856(3) 0.175(3) Uani 1 1 d . . . . .
F19 F 0.4674(5) -0.3457(2) 0.5781(3) 0.144(2) Uani 1 1 d . . . . .
F20 F 0.3499(6) -0.3069(4) 0.5592(4) 0.239(5) Uani 1 1 d . . . . .
F21 F 0.3926(5) -0.2952(2) 0.6479(2) 0.134(2) Uani 1 1 d . . . . .
F22 F 0.7385(7) -0.1032(9) 0.4986(5) 0.281(7) Uani 1 1 d . . . . .
F23 F 0.7646(6) -0.1909(3) 0.5099(5) 0.244(5) Uani 1 1 d . . . . .
F24 F 0.8312(5) -0.0808(4) 0.5640(4) 0.215(5) Uani 1 1 d . . . . .

loop_
_atom_site_aniso_label
_atom_site_aniso_U_11
_atom_site_aniso_U_22
_atom_site_aniso_U_33
_atom_site_aniso_U_23
_atom_site_aniso_U_13
_atom_site_aniso_U_12
Au1 0.04497(9) 0.03213(9) 0.04188(9) 0.00500(6) 0.00536(6) 0.01289(6)
P1 0.0353(4) 0.0244(4) 0.0298(4) 0.0076(3) 0.0047(3) 0.0066(3)
N1 0.0460(18) 0.0340(16) 0.0443(18) 0.0090(14) 0.0075(15) 0.0151(14)
B1 0.039(2) 0.0302(19) 0.038(2) 0.0101(17) 0.0043(17) 0.0073(17)
C1 0.0390(18) 0.0276(16) 0.0294(16) 0.0116(14) 0.0029(14) 0.0081(14)
C2 0.0424(19) 0.0261(16) 0.0353(18) 0.0087(14) 0.0050(15) 0.0063(15)
C3 0.050(2) 0.0285(17) 0.0314(17) 0.0095(14) 0.0024(16) 0.0101(16)
C4 0.050(2) 0.0316(18) 0.038(2) 0.0096(16) -0.0035(17) -0.0025(16)
C5 0.041(2) 0.040(2) 0.044(2) 0.0152(18) 0.0057(17) 0.0038(17)
C6 0.0367(17) 0.0316(17) 0.0336(18) 0.0127(15) 0.0025(14) 0.0082(14)
C7 0.0362(18) 0.0347(18) 0.041(2) 0.0117(16) 0.0076(15) 0.0073(15)
C8 0.067(3) 0.051(2) 0.046(2) 0.023(2) 0.016(2) 0.029(2)
C9 0.092(4) 0.067(3) 0.042(2) 0.026(2) 0.020(2) 0.037(3)
C10 0.072(3) 0.055(3) 0.051(3) 0.016(2) 0.023(2) 0.029(2)
C11 0.058(3) 0.052(3) 0.062(3) 0.021(2) 0.018(2) 0.029(2)
C12 0.046(2) 0.049(2) 0.047(2) 0.0167(19) 0.0084(18) 0.0176(19)
C13 0.062(3) 0.035(2) 0.036(2) 0.0019(17) 0.0020(19) 0.0094(19)
C14 0.219(10) 0.065(4) 0.086(5) -0.007(4) 0.098(6) -0.009(5)
C15 0.169(8) 0.153(8) 0.062(4) -0.012(4) -0.016(4) 0.130(7)
C16 0.094(4) 0.076(4) 0.068(4) -0.032(3) -0.021(3) 0.037(4)
C17 0.135(6) 0.086(4) 0.061(3) 0.017(3) 0.042(4) 0.063(4)
C18 0.391(16) 0.210(10) 0.082(5) 0.063(6) 0.119(7) 0.217(11)
C19 0.280(12) 0.104(5) 0.088(6) 0.001(4) 0.062(7) 0.085(6)
C20 0.186(8) 0.237(12) 0.119(7) 0.024(7) 0.080(6) 0.126(7)
C21 0.0424(19) 0.0320(18) 0.0340(18) 0.0110(15) 0.0055(15) 0.0089(15)
C22 0.045(2) 0.0327(18) 0.0376(19) 0.0115(16) 0.0063(16) 0.0086(16)
C23 0.058(2) 0.036(2) 0.048(2) 0.0178(18) 0.0040(19) 0.0094(18)
C24 0.105(4) 0.049(3) 0.046(3) 0.024(2) -0.008(3) 0.014(3)
C25 0.100(4) 0.045(3) 0.042(2) 0.012(2) -0.011(3) 0.009(3)
C26 0.052(2) 0.0342(19) 0.0356(19) 0.0100(16) -0.0013(17) 0.0033(17)
C27 0.045(2) 0.0338(19) 0.0367(19) 0.0086(16) -0.0049(16) 0.0031(16)
C28 0.046(2) 0.039(2) 0.043(2) 0.0038(17) 0.0096(18) 0.0021(17)
C29 0.043(2) 0.039(2) 0.048(2) 0.0100(18) 0.0118(18) 0.0013(17)
C30 0.0398(19) 0.039(2) 0.040(2) 0.0091(17) 0.0009(16) 0.0038(16)
C31 0.047(2) 0.039(2) 0.042(2) 0.0056(17) 0.0077(18) 0.0076(18)
C32 0.054(2) 0.039(2) 0.042(2) 0.0109(18) 0.0076(19) -0.0003(18)
C33 0.082(3) 0.035(2) 0.060(3) 0.021(2) 0.006(3) 0.017(2)
C34 0.093(4) 0.051(3) 0.109(5) 0.031(3) 0.026(4) 0.029(3)
C35 0.173(8) 0.049(3) 0.085(5) 0.037(3) -0.017(5) 0.024(4)
C36 0.080(4) 0.038(2) 0.087(4) 0.016(3) 0.003(3) 0.004(2)
C37 0.044(2) 0.035(2) 0.056(3) 0.0071(19) 0.0073(19) 0.0019(17)
C38 0.102(10) 0.051(6) 0.085(8) 0.026(6) 0.021(7) 0.019(6)
C39 0.079(7) 0.036(4) 0.071(7) 0.002(4) 0.027(6) 0.013(5)
C40 0.054(6) 0.037(5) 0.117(11) -0.007(6) 0.010(6) -0.003(4)
C38B 0.134(15) 0.048(7) 0.062(8) 0.000(6) -0.018(8) 0.001(8)
C39B 0.067(7) 0.042(5) 0.084(9) 0.023(6) 0.011(6) 0.000(5)
C40B 0.063(7) 0.046(6) 0.129(14) 0.023(7) 0.013(8) 0.015(5)
C41 0.0354(17) 0.0294(16) 0.0281(16) 0.0060(14) 0.0044(13) 0.0078(14)
C42 0.0387(18) 0.0329(18) 0.0368(19) 0.0106(15) 0.0065(15) 0.0111(15)
C43 0.0349(18) 0.045(2) 0.043(2) 0.0066(18) 0.0042(16) 0.0124(17)
C44 0.040(2) 0.066(3) 0.060(3) 0.029(2) 0.018(2) 0.014(2)
C45 0.049(2) 0.057(3) 0.060(3) 0.036(2) 0.016(2) 0.014(2)
C46 0.0376(18) 0.0287(17) 0.041(2) 0.0124(15) 0.0027(15) 0.0035(14)
C47 0.0420(19) 0.0367(19) 0.040(2) 0.0191(16) 0.0069(16) 0.0103(16)
C48 0.049(2) 0.0298(18) 0.045(2) 0.0155(16) 0.0006(17) 0.0056(16)
C49 0.0376(19) 0.041(2) 0.055(2) 0.0211(19) -0.0032(18) 0.0044(17)
C51 0.056(3) 0.034(2) 0.072(3) 0.020(2) -0.004(2) 0.0079(19)
C52 0.040(2) 0.040(2) 0.063(3) 0.020(2) -0.0013(19) 0.0017(17)
C53 0.041(2) 0.059(3) 0.076(3) 0.018(3) 0.010(2) 0.022(2)
C54 0.068(4) 0.057(4) 0.197(9) -0.014(5) -0.003(5) 0.037(3)
C55 0.073(4) 0.126(6) 0.105(5) 0.071(5) 0.021(3) 0.053(4)
C56 0.045(3) 0.102(5) 0.069(3) 0.019(3) 0.008(2) 0.035(3)
C57 0.055(3) 0.051(3) 0.077(3) 0.026(3) 0.002(2) 0.022(2)
C58 0.049(3) 0.078(4) 0.152(7) 0.055(4) -0.013(3) 0.020(3)
C59 0.078(4) 0.086(4) 0.080(4) 0.039(3) 0.024(3) 0.047(3)
C60 0.078(3) 0.053(3) 0.062(3) 0.019(2) -0.003(3) 0.028(3)
C61 0.052(2) 0.044(2) 0.065(3) 0.007(2) 0.010(2) 0.018(2)
C62 0.076(4) 0.059(3) 0.103(5) -0.004(3) 0.011(3) 0.035(3)
C50 0.046(2) 0.044(2) 0.056(3) 0.020(2) 0.0029(19) 0.0129(18)
C100 0.0373(18) 0.0342(18) 0.040(2) 0.0126(16) 0.0060(15) 0.0108(15)
C101 0.0383(19) 0.040(2) 0.042(2) 0.0116(17) -0.0020(16) 0.0086(16)
C102 0.050(2) 0.049(2) 0.045(2) 0.0225(19) 0.0036(18) 0.0131(19)
C103 0.053(2) 0.043(2) 0.057(3) 0.027(2) 0.008(2) 0.0151(19)
C104 0.053(2) 0.034(2) 0.050(2) 0.0111(18) 0.0108(19) 0.0145(18)
C105 0.046(2) 0.0342(18) 0.041(2) 0.0131(16) 0.0061(16) 0.0129(16)
C106 0.096(4) 0.069(4) 0.052(3) 0.028(3) -0.003(3) 0.019(3)
C107 0.097(4) 0.034(2) 0.058(3) 0.011(2) 0.019(3) 0.016(2)
C108 0.043(2) 0.0283(17) 0.050(2) 0.0106(16) 0.0103(17) 0.0100(15)
C109 0.047(2) 0.038(2) 0.062(3) 0.017(2) 0.004(2) 0.0132(18)
C110 0.043(2) 0.044(2) 0.096(4) 0.028(3) 0.003(2) 0.0112(19)
C111 0.041(2) 0.037(2) 0.118(5) 0.020(3) 0.019(3) 0.0108(19)
C112 0.052(3) 0.031(2) 0.091(4) 0.011(2) 0.027(3) 0.0099(19)
C113 0.049(2) 0.0314(19) 0.061(3) 0.0052(19) 0.016(2) 0.0081(17)
C114 0.060(3) 0.078(4) 0.130(6) 0.047(5) -0.010(4) 0.022(3)
C115 0.079(4) 0.057(3) 0.119(6) -0.004(4) 0.052(4) 0.004(3)
C116 0.047(2) 0.0262(16) 0.0360(19) 0.0077(15) 0.0073(16) 0.0089(15)
C117 0.053(2) 0.0304(18) 0.046(2) 0.0120(17) 0.0079(18) 0.0059(17)
C118 0.071(3) 0.039(2) 0.046(2) 0.0177(19) 0.009(2) 0.013(2)
C119 0.069(3) 0.051(3) 0.047(2) 0.018(2) 0.000(2) 0.025(2)
C120 0.048(2) 0.055(3) 0.046(2) 0.014(2) 0.0056(18) 0.019(2)
C121 0.050(2) 0.042(2) 0.041(2) 0.0154(17) 0.0088(17) 0.0147(18)
C122 0.108(5) 0.067(4) 0.067(4) 0.045(3) -0.003(3) 0.008(4)
C123 0.051(3) 0.115(5) 0.069(4) 0.046(4) 0.007(3) 0.023(3)
C124 0.0400(19) 0.0317(17) 0.0353(18) 0.0105(15) 0.0030(15) 0.0087(15)
C125 0.049(2) 0.0348(19) 0.0363(19) 0.0134(16) 0.0075(16) 0.0119(16)
C126 0.060(2) 0.0332(19) 0.037(2) 0.0074(16) 0.0047(18) 0.0106(18)
C127 0.068(3) 0.039(2) 0.043(2) 0.0061(18) 0.013(2) 0.023(2)
C128 0.053(2) 0.045(2) 0.050(2) 0.0103(19) 0.015(2) 0.015(2)
C129 0.045(2) 0.0327(19) 0.046(2) 0.0062(17) 0.0066(17) 0.0083(16)
C130 0.089(4) 0.037(2) 0.061(3) 0.005(2) 0.018(3) 0.008(2)
C131 0.086(4) 0.060(3) 0.082(4) 0.014(3) 0.048(3) 0.018(3)
F1 0.378(10) 0.085(3) 0.067(3) 0.050(2) -0.028(4) -0.009(4)
F2 0.134(5) 0.369(11) 0.126(5) 0.152(6) -0.055(4) -0.023(6)
F3 0.333(10) 0.203(6) 0.047(2) 0.048(3) 0.044(4) 0.158(7)
F4 0.143(4) 0.0495(19) 0.121(3) -0.003(2) 0.046(3) -0.025(2)
F5 0.155(5) 0.089(3) 0.269(9) -0.075(5) 0.118(6) -0.004(3)
F6 0.629(18) 0.040(2) 0.115(4) -0.015(2) -0.195(7) 0.035(5)
F7 0.249(7) 0.069(3) 0.169(5) -0.004(3) 0.159(5) -0.023(3)
F8 0.071(2) 0.119(3) 0.148(4) -0.030(3) 0.026(2) 0.044(2)
F9 0.109(3) 0.102(3) 0.091(3) 0.018(2) 0.051(2) 0.044(3)
F10 0.191(6) 0.102(4) 0.178(6) 0.002(4) -0.116(5) 0.044(4)
F11 0.134(4) 0.175(6) 0.186(6) 0.118(5) -0.065(4) -0.012(4)
F12 0.062(3) 0.346(10) 0.172(6) 0.091(6) -0.009(3) 0.070(4)
F13 0.168(6) 0.392(13) 0.384(13) 0.363(12) 0.094(7) 0.108(7)
F14 0.162(5) 0.326(10) 0.252(8) 0.260(9) -0.070(6) -0.104(6)
F15 0.67(2) 0.150(6) 0.190(8) 0.105(6) 0.279(13) 0.095(11)
F16 0.065(2) 0.106(3) 0.203(6) 0.070(4) -0.024(3) -0.022(2)
F17 0.065(2) 0.197(6) 0.144(5) 0.035(4) 0.033(3) 0.026(3)
F18 0.062(2) 0.318(9) 0.137(4) 0.140(5) -0.035(3) -0.024(4)
F19 0.193(5) 0.0413(18) 0.182(5) 0.023(2) 0.103(4) 0.028(3)
F20 0.202(6) 0.133(5) 0.323(10) 0.146(6) -0.174(7) -0.112(5)
F21 0.192(5) 0.055(2) 0.131(4) 0.027(2) 0.095(4) 0.005(3)
F22 0.186(7) 0.61(2) 0.235(9) 0.298(13) 0.170(7) 0.225(11)
F23 0.246(7) 0.081(3) 0.384(11) 0.041(5) 0.266(8) 0.057(4)
F24 0.111(4) 0.193(6) 0.216(7) -0.037(6) 0.111(5) -0.018(4)

loop_
_atom_type_symbol
_atom_type_description
_atom_type_scat_dispersion_real
_atom_type_scat_dispersion_imag
_atom_type_scat_source
C C 0.0033 0.0016 'International Tables Vol C Tables 4.2.6.8 and 6.1.1.4'
H H 0.0000 0.0000 'International Tables Vol C Tables 4.2.6.8 and 6.1.1.4'
N N 0.0061 0.0033 'International Tables Vol C Tables 4.2.6.8 and 6.1.1.4'
F F 0.0171 0.0103 'International Tables Vol C Tables 4.2.6.8 and 6.1.1.4'
P P 0.1023 0.0942 'International Tables Vol C Tables 4.2.6.8 and 6.1.1.4'
Au Au -2.0133 8.8022 'International Tables Vol C Tables 4.2.6.8 and 6.1.1.4'
B B 0.0013 0.0007 'International Tables Vol C Tables 4.2.6.8 and 6.1.1.4'

loop_
_geom_angle_atom_site_label_1
_geom_angle_atom_site_label_2
_geom_angle_atom_site_label_3
_geom_angle
_geom_angle_site_symmetry_1
_geom_angle_site_symmetry_3
_geom_angle_publ_flag
N1 Au1 P1 178.96(10) . . ?
C21 P1 C1 102.81(17) . . ?
C21 P1 C41 105.95(18) . . ?
C1 P1 C41 105.21(16) . . ?
C21 P1 Au1 113.31(12) . . ?
C1 P1 Au1 115.54(12) . . ?
C41 P1 Au1 112.98(12) . . ?
C61 N1 Au1 177.4(4) . . ?
C100 B1 C124 113.2(3) . . ?
C100 B1 C116 113.4(3) . . ?
C124 B1 C116 102.7(3) . . ?
C100 B1 C108 103.2(3) . . ?
C124 B1 C108 111.0(3) . . ?
C116 B1 C108 113.6(3) . . ?
C2 C1 C6 120.3(3) . . ?
C2 C1 P1 120.0(3) . . ?
C6 C1 P1 119.4(3) . . ?
C1 C2 C3 122.3(4) . . ?
C1 C2 H2 118.8 . . ?
C3 C2 H2 118.8 . . ?
C4 C3 C2 116.9(4) . . ?
C4 C3 C13 122.5(4) . . ?
C2 C3 C13 120.4(4) . . ?
C5 C4 C3 121.6(4) . . ?
C5 C4 H4 119.2 . . ?
C3 C4 H4 119.2 . . ?
C4 C5 C6 121.8(4) . . ?
C4 C5 H5 119.1 . . ?
C6 C5 H5 119.1 . . ?
C5 C6 C1 117.0(4) . . ?
C5 C6 C7 120.3(3) . . ?
C1 C6 C7 122.7(3) . . ?
C12 C7 C8 118.9(4) . . ?
C12 C7 C6 121.0(4) . . ?
C8 C7 C6 120.0(4) . . ?
C7 C8 C9 119.8(4) . . ?
C7 C8 H8 120.1 . . ?
C9 C8 H8 120.1 . . ?
C10 C9 C8 121.8(5) . . ?
C10 C9 H9 119.1 . . ?
C8 C9 H9 119.1 . . ?
C11 C10 C9 117.2(4) . . ?
C11 C10 C17 121.9(5) . . ?
C9 C10 C17 120.9(5) . . ?
C10 C11 C12 121.9(4) . . ?
C10 C11 H11 119.1 . . ?
C12 C11 H11 119.1 . . ?
C7 C12 C11 120.4(4) . . ?
C7 C12 H12 119.8 . . ?
C11 C12 H12 119.8 . . ?
C15 C13 C16 109.9(5) . . ?
C15 C13 C14 112.2(7) . . ?
C16 C13 C14 105.5(6) . . ?
C15 C13 C3 108.5(4) . . ?
C16 C13 C3 112.0(4) . . ?
C14 C13 C3 108.8(4) . . ?
C13 C14 H14A 109.5 . . ?
C13 C14 H14B 109.5 . . ?
H14A C14 H14B 109.5 . . ?
C13 C14 H14C 109.5 . . ?
H14A C14 H14C 109.5 . . ?
H14B C14 H14C 109.5 . . ?
C13 C15 H15A 109.5 . . ?
C13 C15 H15B 109.5 . . ?
H15A C15 H15B 109.5 . . ?
C13 C15 H15C 109.5 . . ?
H15A C15 H15C 109.5 . . ?
H15B C15 H15C 109.5 . . ?
C13 C16 H16A 109.5 . . ?
C13 C16 H16B 109.5 . . ?
H16A C16 H16B 109.5 . . ?
C13 C16 H16C 109.5 . . ?
H16A C16 H16C 109.5 . . ?
H16B C16 H16C 109.5 . . ?
C19 C17 C18 118.8(9) . . ?
C19 C17 C10 111.5(6) . . ?
C18 C17 C10 114.1(6) . . ?
C19 C17 C20 97.1(9) . . ?
C18 C17 C20 103.7(9) . . ?
C10 C17 C20 109.4(6) . . ?
C17 C18 H18A 109.5 . . ?
C17 C18 H18B 109.5 . . ?
H18A C18 H18B 109.5 . . ?
C17 C18 H18C 109.5 . . ?
H18A C18 H18C 109.5 . . ?
H18B C18 H18C 109.5 . . ?
C17 C19 H19A 109.5 . . ?
C17 C19 H19B 109.5 . . ?
H19A C19 H19B 109.5 . . ?
C17 C19 H19C 109.5 . . ?
H19A C19 H19C 109.5 . . ?
H19B C19 H19C 109.5 . . ?
C17 C20 H20A 109.5 . . ?
C17 C20 H20B 109.5 . . ?
H20A C20 H20B 109.5 . . ?
C17 C20 H20C 109.5 . . ?
H20A C20 H20C 109.5 . . ?
H20B C20 H20C 109.5 . . ?
C22 C21 C26 118.9(4) . . ?
C22 C21 P1 118.4(3) . . ?
C26 C21 P1 122.6(3) . . ?
C23 C22 C21 123.6(4) . . ?
C23 C22 H22 118.2 . . ?
C21 C22 H22 118.2 . . ?
C22 C23 C24 115.9(4) . . ?
C22 C23 C33 119.5(4) . . ?
C24 C23 C33 124.6(4) . . ?
C25 C24 C23 121.2(5) . . ?
C25 C24 H24 119.4 . . ?
C23 C24 H24 119.4 . . ?
C26 C25 C24 122.5(4) . . ?
C26 C25 H25 118.8 . . ?
C24 C25 H25 118.8 . . ?
C25 C26 C21 117.6(4) . . ?
C25 C26 C27 120.1(4) . . ?
C21 C26 C27 122.2(4) . . ?
C32 C27 C28 117.6(4) . . ?
C32 C27 C26 121.9(4) . . ?
C28 C27 C26 120.3(4) . . ?
C29 C28 C27 121.2(4) . . ?
C29 C28 H28 119.4 . . ?
C27 C28 H28 119.4 . . ?
C28 C29 C30 122.1(4) . . ?
C28 C29 H29 119.0 . . ?
C30 C29 H29 118.9 . . ?
C29 C30 C31 116.3(4) . . ?
C29 C30 C37 121.8(4) . . ?
C31 C30 C37 122.0(4) . . ?
C32 C31 C30 121.6(4) . . ?
C32 C31 H31 119.2 . . ?
C30 C31 H31 119.2 . . ?
C27 C32 C31 121.2(4) . . ?
C27 C32 H32 119.4 . . ?
C31 C32 H32 119.4 . . ?
C23 C33 C34 107.8(4) . . ?
C23 C33 C35 111.8(4) . . ?
C34 C33 C35 110.0(6) . . ?
C23 C33 C36 109.9(4) . . ?
C34 C33 C36 108.9(5) . . ?
C35 C33 C36 108.4(5) . . ?
C33 C34 H34A 109.5 . . ?
C33 C34 H34B 109.5 . . ?
H34A C34 H34B 109.5 . . ?
C33 C34 H34C 109.5 . . ?
H34A C34 H34C 109.5 . . ?
H34B C34 H34C 109.5 . . ?
C33 C35 H35A 109.5 . . ?
C33 C35 H35B 109.5 . . ?
H35A C35 H35B 109.5 . . ?
C33 C35 H35C 109.5 . . ?
H35A C35 H35C 109.5 . . ?
H35B C35 H35C 109.5 . . ?
C33 C36 H36A 109.5 . . ?
C33 C36 H36B 109.5 . . ?
H36A C36 H36B 109.5 . . ?
C33 C36 H36C 109.5 . . ?
H36A C36 H36C 109.5 . . ?
H36B C36 H36C 109.5 . . ?
C39 C37 C38 107.6(8) . . ?
C39B C37 C30 114.4(6) . . ?
C39 C37 C30 114.4(5) . . ?
C38 C37 C30 110.1(5) . . ?
C39B C37 C40B 109.6(9) . . ?
C30 C37 C40B 107.8(5) . . ?
C39 C37 C40 107.9(7) . . ?
C38 C37 C40 109.7(8) . . ?
C30 C37 C40 107.1(5) . . ?
C39B C37 C38B 110.3(9) . . ?
C30 C37 C38B 106.9(6) . . ?
C40B C37 C38B 107.6(10) . . ?
C37 C38 H38A 109.5 . . ?
C37 C38 H38B 109.5 . . ?
H38A C38 H38B 109.5 . . ?
C37 C38 H38C 109.5 . . ?
H38A C38 H38C 109.5 . . ?
H38B C38 H38C 109.5 . . ?
C37 C39 H39A 109.5 . . ?
C37 C39 H39B 109.5 . . ?
H39A C39 H39B 109.5 . . ?
C37 C39 H39C 109.5 . . ?
H39A C39 H39C 109.5 . . ?
H39B C39 H39C 109.5 . . ?
C37 C40 H40A 109.5 . . ?
C37 C40 H40B 109.5 . . ?
H40A C40 H40B 109.5 . . ?
C37 C40 H40C 109.5 . . ?
H40A C40 H40C 109.5 . . ?
H40B C40 H40C 109.5 . . ?
C37 C38B H38D 109.5 . . ?
C37 C38B H38E 109.5 . . ?
H38D C38B H38E 109.5 . . ?
C37 C38B H38F 109.5 . . ?
H38D C38B H38F 109.5 . . ?
H38E C38B H38F 109.5 . . ?
C37 C39B H39D 109.5 . . ?
C37 C39B H39E 109.5 . . ?
H39D C39B H39E 109.5 . . ?
C37 C39B H39F 109.5 . . ?
H39D C39B H39F 109.5 . . ?
H39E C39B H39F 109.5 . . ?
C37 C40B H40D 109.5 . . ?
C37 C40B H40E 109.5 . . ?
H40D C40B H40E 109.5 . . ?
C37 C40B H40F 109.5 . . ?
H40D C40B H40F 109.5 . . ?
H40E C40B H40F 109.5 . . ?
C42 C41 C46 120.3(3) . . ?
C42 C41 P1 117.7(3) . . ?
C46 C41 P1 121.9(3) . . ?
C41 C42 C43 122.0(4) . . ?
C41 C42 H42 119.0 . . ?
C43 C42 H42 119.0 . . ?
C44 C43 C42 117.1(4) . . ?
C44 C43 C53 124.2(4) . . ?
C42 C43 C53 118.6(4) . . ?
C43 C44 C45 121.4(4) . . ?
C43 C44 H44 119.3 . . ?
C45 C44 H44 119.3 . . ?
C46 C45 C44 122.1(4) . . ?
C46 C45 H45 118.9 . . ?
C44 C45 H45 118.9 . . ?
C45 C46 C41 117.0(4) . . ?
C45 C46 C47 120.3(4) . . ?
C41 C46 C47 122.7(3) . . ?
C48 C47 C52 117.6(4) . . ?
C48 C47 C46 122.1(4) . . ?
C52 C47 C46 120.3(4) . . ?
C47 C48 C49 121.1(4) . . ?
C47 C48 H48 119.4 . . ?
C49 C48 H48 119.4 . . ?
C48 C49 C50 122.1(4) . . ?
C48 C49 H49 119.0 . . ?
C50 C49 H49 119.0 . . ?
C52 C51 C50 122.3(4) . . ?
C52 C51 H51 118.8 . . ?
C50 C51 H51 118.8 . . ?
C51 C52 C47 120.6(4) . . ?
C51 C52 H52 119.7 . . ?
C47 C52 H52 119.7 . . ?
C56 C53 C54 108.8(5) . . ?
C56 C53 C55 106.9(5) . . ?
C54 C53 C55 111.0(6) . . ?
C56 C53 C43 111.6(5) . . ?
C54 C53 C43 107.2(4) . . ?
C55 C53 C43 111.3(4) . . ?
C53 C54 H54A 109.5 . . ?
C53 C54 H54B 109.5 . . ?
H54A C54 H54B 109.5 . . ?
C53 C54 H54C 109.5 . . ?
H54A C54 H54C 109.5 . . ?
H54B C54 H54C 109.5 . . ?
C53 C55 H55A 109.5 . . ?
C53 C55 H55B 109.5 . . ?
H55A C55 H55B 109.5 . . ?
C53 C55 H55C 109.5 . . ?
H55A C55 H55C 109.5 . . ?
H55B C55 H55C 109.5 . . ?
C53 C56 H56A 109.5 . . ?
C53 C56 H56B 109.5 . . ?
H56A C56 H56B 109.5 . . ?
C53 C56 H56C 109.5 . . ?
H56A C56 H56C 109.5 . . ?
H56B C56 H56C 109.5 . . ?
C58 C57 C59 109.4(5) . . ?
C58 C57 C60 108.4(5) . . ?
C59 C57 C60 110.3(4) . . ?
C58 C57 C50 112.0(4) . . ?
C59 C57 C50 108.2(4) . . ?
C60 C57 C50 108.4(4) . . ?
C57 C58 H58A 109.5 . . ?
C57 C58 H58B 109.5 . . ?
H58A C58 H58B 109.5 . . ?
C57 C58 H58C 109.5 . . ?
H58A C58 H58C 109.5 . . ?
H58B C58 H58C 109.5 . . ?
C57 C59 H59A 109.5 . . ?
C57 C59 H59B 109.5 . . ?
H59A C59 H59B 109.5 . . ?
C57 C59 H59C 109.5 . . ?
H59A C59 H59C 109.5 . . ?
H59B C59 H59C 109.5 . . ?
C57 C60 H60A 109.5 . . ?
C57 C60 H60B 109.5 . . ?
H60A C60 H60B 109.5 . . ?
C57 C60 H60C 109.5 . . ?
H60A C60 H60C 109.5 . . ?
H60B C60 H60C 109.5 . . ?
N1 C61 C62 179.0(7) . . ?
C61 C62 H62A 109.5 . . ?
C61 C62 H62B 109.5 . . ?
H62A C62 H62B 109.5 . . ?
C61 C62 H62C 109.5 . . ?
H62A C62 H62C 109.5 . . ?
H62B C62 H62C 109.5 . . ?
C51 C50 C49 116.3(4) . . ?
C51 C50 C57 120.6(4) . . ?
C49 C50 C57 123.1(4) . . ?
C101 C100 C105 115.8(4) . . ?
C101 C100 B1 122.5(3) . . ?
C105 C100 B1 121.5(4) . . ?
C100 C101 C102 122.3(4) . . ?
C100 C101 H101 118.8 . . ?
C102 C101 H101 118.8 . . ?
C103 C102 C101 120.5(4) . . ?
C103 C102 C106 120.2(4) . . ?
C101 C102 C106 119.2(4) . . ?
C102 C103 C104 118.4(4) . . ?
C102 C103 H103 120.8 . . ?
C104 C103 H103 120.8 . . ?
C103 C104 C105 121.1(4) . . ?
C103 C104 C107 118.9(4) . . ?
C105 C104 C107 120.0(4) . . ?
C104 C105 C100 121.9(4) . . ?
C104 C105 H105 119.0 . . ?
C100 C105 H105 119.0 . . ?
F3 C106 F1 107.9(7) . . ?
F3 C106 F2 98.0(7) . . ?
F1 C106 F2 104.7(7) . . ?
F3 C106 C102 114.2(5) . . ?
F1 C106 C102 115.7(5) . . ?
F2 C106 C102 114.4(6) . . ?
F6 C107 F4 108.2(7) . . ?
F6 C107 F5 102.2(8) . . ?
F4 C107 F5 101.3(6) . . ?
F6 C107 C104 115.9(5) . . ?
F4 C107 C104 116.2(5) . . ?
F5 C107 C104 111.1(5) . . ?
C109 C108 C113 115.5(4) . . ?
C109 C108 B1 119.6(4) . . ?
C113 C108 B1 124.6(4) . . ?
C110 C109 C108 122.5(5) . . ?
C110 C109 H109 118.8 . . ?
C108 C109 H109 118.8 . . ?
C111 C110 C109 121.1(5) . . ?
C111 C110 C114 120.8(5) . . ?
C109 C110 C114 118.2(6) . . ?
C110 C111 C112 118.5(5) . . ?
C110 C111 H111 120.7 . . ?
C112 C111 H111 120.7 . . ?
C111 C112 C113 120.5(5) . . ?
C111 C112 C115 120.2(5) . . ?
C113 C112 C115 119.3(6) . . ?
C108 C113 C112 121.8(5) . . ?
C108 C113 H113 119.1 . . ?
C112 C113 H113 119.1 . . ?
F12 C114 F11 106.5(7) . . ?
F12 C114 F10 103.5(7) . . ?
F11 C114 F10 104.7(8) . . ?
F12 C114 C110 114.4(7) . . ?
F11 C114 C110 113.9(6) . . ?
F10 C114 C110 112.8(5) . . ?
F7 C115 F9 111.3(9) . . ?
F7 C115 F8 103.9(6) . . ?
F9 C115 F8 104.3(5) . . ?
F7 C115 C112 111.9(5) . . ?
F9 C115 C112 114.3(5) . . ?
F8 C115 C112 110.3(7) . . ?
C117 C116 C121 115.9(4) . . ?
C117 C116 B1 122.7(4) . . ?
C121 C116 B1 121.1(4) . . ?
C118 C117 C116 122.0(4) . . ?
C118 C117 H117 119.0 . . ?
C116 C117 H117 119.0 . . ?
C119 C118 C117 121.7(4) . . ?
C119 C118 C122 119.3(5) . . ?
C117 C118 C122 119.0(5) . . ?
C118 C119 C120 118.3(4) . . ?
C118 C119 H119 120.9 . . ?
C120 C119 H119 120.9 . . ?
C119 C120 C121 120.1(4) . . ?
C119 C120 C123 120.8(4) . . ?
C121 C120 C123 119.1(4) . . ?
C116 C121 C120 122.0(4) . . ?
C116 C121 H121 119.0 . . ?
C120 C121 H121 119.0 . . ?
F15 C122 F14 97.3(10) . . ?
F15 C122 F13 102.5(9) . . ?
F14 C122 F13 104.8(8) . . ?
F15 C122 C118 115.2(6) . . ?
F14 C122 C118 117.4(6) . . ?
F13 C122 C118 116.9(7) . . ?
F18 C123 F17 109.2(6) . . ?
F18 C123 F16 106.4(7) . . ?
F17 C123 F16 99.6(6) . . ?
F18 C123 C120 115.0(5) . . ?
F17 C123 C120 112.6(6) . . ?
F16 C123 C120 112.8(5) . . ?
C129 C124 C125 115.6(4) . . ?
C129 C124 B1 121.6(3) . . ?
C125 C124 B1 122.3(3) . . ?
C124 C125 C126 122.5(4) . . ?
C124 C125 H125 118.8 . . ?
C126 C125 H125 118.8 . . ?
C127 C126 C125 120.4(4) . . ?
C127 C126 C130 120.1(4) . . ?
C125 C126 C130 119.5(4) . . ?
C126 C127 C128 119.0(4) . . ?
C126 C127 H127 120.5 . . ?
C128 C127 H127 120.5 . . ?
C127 C128 C129 120.4(4) . . ?
C127 C128 C131 119.5(4) . . ?
C129 C128 C131 120.1(4) . . ?
C124 C129 C128 122.2(4) . . ?
C124 C129 H129 118.9 . . ?
C128 C129 H129 118.9 . . ?
F20 C130 F21 108.2(7) . . ?
F20 C130 F19 104.0(6) . . ?
F21 C130 F19 100.7(5) . . ?
F20 C130 C126 114.5(5) . . ?
F21 C130 C126 114.9(4) . . ?
F19 C130 C126 113.1(5) . . ?
F23 C131 F24 110.3(8) . . ?
F23 C131 F22 101.5(9) . . ?
F24 C131 F22 93.1(8) . . ?
F23 C131 C128 117.5(6) . . ?
F24 C131 C128 117.7(6) . . ?
F22 C131 C128 113.0(7) . . ?

loop_
_geom_bond_atom_site_label_1
_geom_bond_atom_site_label_2
_geom_bond_distance
_geom_bond_site_symmetry_2
_geom_bond_publ_flag
Au1 N1 2.077(3) . ?
Au1 P1 2.2453(9) . ?
P1 C21 1.820(4) . ?
P1 C1 1.827(4) . ?
P1 C41 1.828(4) . ?
N1 C61 1.099(6) . ?
B1 C100 1.628(6) . ?
B1 C124 1.642(6) . ?
B1 C116 1.642(6) . ?
B1 C108 1.649(6) . ?
C1 C2 1.384(5) . ?
C1 C6 1.406(5) . ?
C2 C3 1.393(5) . ?
C2 H2 0.9500 . ?
C3 C4 1.382(6) . ?
C3 C13 1.535(5) . ?
C4 C5 1.380(6) . ?
C4 H4 0.9500 . ?
C5 C6 1.393(5) . ?
C5 H5 0.9500 . ?
C6 C7 1.496(5) . ?
C7 C12 1.380(6) . ?
C7 C8 1.381(6) . ?
C8 C9 1.388(6) . ?
C8 H8 0.9500 . ?
C9 C10 1.388(7) . ?
C9 H9 0.9500 . ?
C10 C11 1.375(7) . ?
C10 C17 1.528(7) . ?
C11 C12 1.383(6) . ?
C11 H11 0.9500 . ?
C12 H12 0.9500 . ?
C13 C15 1.491(8) . ?
C13 C16 1.511(7) . ?
C13 C14 1.521(8) . ?
C14 H14A 0.9800 . ?
C14 H14B 0.9800 . ?
C14 H14C 0.9800 . ?
C15 H15A 0.9800 . ?
C15 H15B 0.9800 . ?
C15 H15C 0.9800 . ?
C16 H16A 0.9800 . ?
C16 H16B 0.9800 . ?
C16 H16C 0.9800 . ?
C17 C19 1.444(12) . ?
C17 C18 1.448(12) . ?
C17 C20 1.559(13) . ?
C18 H18A 0.9800 . ?
C18 H18B 0.9800 . ?
C18 H18C 0.9800 . ?
C19 H19A 0.9800 . ?
C19 H19B 0.9800 . ?
C19 H19C 0.9800 . ?
C20 H20A 0.9800 . ?
C20 H20B 0.9800 . ?
C20 H20C 0.9800 . ?
C21 C22 1.399(5) . ?
C21 C26 1.403(5) . ?
C22 C23 1.386(6) . ?
C22 H22 0.9500 . ?
C23 C24 1.391(7) . ?
C23 C33 1.522(6) . ?
C24 C25 1.388(7) . ?
C24 H24 0.9500 . ?
C25 C26 1.373(7) . ?
C25 H25 0.9500 . ?
C26 C27 1.493(6) . ?
C27 C32 1.379(6) . ?
C27 C28 1.387(6) . ?
C28 C29 1.379(6) . ?
C28 H28 0.9500 . ?
C29 C30 1.393(6) . ?
C29 H29 0.9500 . ?
C30 C31 1.396(6) . ?
C30 C37 1.532(6) . ?
C31 C32 1.392(6) . ?
C31 H31 0.9500 . ?
C32 H32 0.9500 . ?
C33 C34 1.524(8) . ?
C33 C35 1.527(8) . ?
C33 C36 1.536(8) . ?
C34 H34A 0.9800 . ?
C34 H34B 0.9800 . ?
C34 H34C 0.9800 . ?
C35 H35A 0.9800 . ?
C35 H35B 0.9800 . ?
C35 H35C 0.9800 . ?
C36 H36A 0.9800 . ?
C36 H36B 0.9800 . ?
C36 H36C 0.9800 . ?
C37 C39B 1.497(12) . ?
C37 C39 1.505(10) . ?
C37 C38 1.518(13) . ?
C37 C40B 1.548(14) . ?
C37 C40 1.552(11) . ?
C37 C38B 1.559(14) . ?
C38 H38A 0.9800 . ?
C38 H38B 0.9800 . ?
C38 H38C 0.9800 . ?
C39 H39A 0.9800 . ?
C39 H39B 0.9800 . ?
C39 H39C 0.9800 . ?
C40 H40A 0.9800 . ?
C40 H40B 0.9800 . ?
C40 H40C 0.9800 . ?
C38B H38D 0.9800 . ?
C38B H38E 0.9800 . ?
C38B H38F 0.9800 . ?
C39B H39D 0.9800 . ?
C39B H39E 0.9800 . ?
C39B H39F 0.9800 . ?
C40B H40D 0.9800 . ?
C40B H40E 0.9800 . ?
C40B H40F 0.9800 . ?
C41 C42 1.390(5) . ?
C41 C46 1.406(5) . ?
C42 C43 1.401(5) . ?
C42 H42 0.9500 . ?
C43 C44 1.363(7) . ?
C43 C53 1.535(6) . ?
C44 C45 1.400(7) . ?
C44 H44 0.9500 . ?
C45 C46 1.376(6) . ?
C45 H45 0.9500 . ?
C46 C47 1.486(6) . ?
C47 C48 1.377(6) . ?
C47 C52 1.398(6) . ?
C48 C49 1.384(6) . ?
C48 H48 0.9500 . ?
C49 C50 1.389(6) . ?
C49 H49 0.9500 . ?
C51 C52 1.380(6) . ?
C51 C50 1.388(6) . ?
C51 H51 0.9500 . ?
C52 H52 0.9500 . ?
C53 C56 1.521(7) . ?
C53 C54 1.531(8) . ?
C53 C55 1.534(9) . ?
C54 H54A 0.9800 . ?
C54 H54B 0.9800 . ?
C54 H54C 0.9800 . ?
C55 H55A 0.9800 . ?
C55 H55B 0.9800 . ?
C55 H55C 0.9800 . ?
C56 H56A 0.9800 . ?
C56 H56B 0.9800 . ?
C56 H56C 0.9800 . ?
C57 C58 1.531(8) . ?
C57 C59 1.532(8) . ?
C57 C60 1.537(8) . ?
C57 C50 1.541(6) . ?
C58 H58A 0.9800 . ?
C58 H58B 0.9800 . ?
C58 H58C 0.9800 . ?
C59 H59A 0.9800 . ?
C59 H59B 0.9800 . ?
C59 H59C 0.9800 . ?
C60 H60A 0.9800 . ?
C60 H60B 0.9800 . ?
C60 H60C 0.9800 . ?
C61 C62 1.468(7) . ?
C62 H62A 0.9800 . ?
C62 H62B 0.9800 . ?
C62 H62C 0.9800 . ?
C100 C101 1.393(6) . ?
C100 C105 1.404(5) . ?
C101 C102 1.394(6) . ?
C101 H101 0.9500 . ?
C102 C103 1.379(6) . ?
C102 C106 1.484(7) . ?
C103 C104 1.379(7) . ?
C103 H103 0.9500 . ?
C104 C105 1.384(6) . ?
C104 C107 1.483(6) . ?
C105 H105 0.9500 . ?
C106 F3 1.245(8) . ?
C106 F1 1.260(7) . ?
C106 F2 1.264(8) . ?
C107 F6 1.202(7) . ?
C107 F4 1.260(6) . ?
C107 F5 1.289(8) . ?
C108 C109 1.392(6) . ?
C108 C113 1.394(6) . ?
C109 C110 1.387(6) . ?
C109 H109 0.9500 . ?
C110 C111 1.364(8) . ?
C110 C114 1.504(9) . ?
C111 C112 1.373(9) . ?
C111 H111 0.9500 . ?
C112 C113 1.406(6) . ?
C112 C115 1.497(9) . ?
C113 H113 0.9500 . ?
C114 F12 1.277(8) . ?
C114 F11 1.283(9) . ?
C114 F10 1.291(9) . ?
C115 F7 1.312(8) . ?
C115 F9 1.313(9) . ?
C115 F8 1.364(9) . ?
C116 C117 1.399(6) . ?
C116 C121 1.400(6) . ?
C117 C118 1.381(7) . ?
C117 H117 0.9500 . ?
C118 C119 1.371(7) . ?
C118 C122 1.482(7) . ?
C119 C120 1.391(7) . ?
C119 H119 0.9500 . ?
C120 C121 1.403(6) . ?
C120 C123 1.484(7) . ?
C121 H121 0.9500 . ?
C122 F15 1.191(10) . ?
C122 F14 1.209(8) . ?
C122 F13 1.218(9) . ?
C123 F18 1.274(7) . ?
C123 F17 1.313(8) . ?
C123 F16 1.327(8) . ?
C124 C129 1.389(6) . ?
C124 C125 1.393(5) . ?
C125 C126 1.393(6) . ?
C125 H125 0.9500 . ?
C126 C127 1.363(6) . ?
C126 C130 1.489(7) . ?
C127 C128 1.376(6) . ?
C127 H127 0.9500 . ?
C128 C129 1.395(6) . ?
C128 C131 1.471(7) . ?
C129 H129 0.9500 . ?
C130 F20 1.226(8) . ?
C130 F21 1.286(7) . ?
C130 F19 1.326(7) . ?
C131 F23 1.218(7) . ?
C131 F24 1.220(8) . ?
C131 F22 1.248(10) . ?

loop_
_platon_squeeze_void_nr
_platon_squeeze_void_average_x
_platon_squeeze_void_average_y
_platon_squeeze_void_average_z
_platon_squeeze_void_volume
_platon_squeeze_void_count_electrons
_platon_squeeze_void_content
1 0.000 -0.009 -0.009 1103 281 ' '
2 0.362 0.950 0.913 14 0 ' '
3 0.638 0.050 0.087 13 0 ' '
